data_7717770
loop_
_publ_author_name
'Jana, Narayan Ch.'
'Escuer, Albert'
'Brand\~ao, Paula'
'Panja, Anangamohan'

_publ_section_title
;
 Exploring structural, magnetic, and catalytic diversity in tetranuclear
 {Cu4O4} cubane cores and a dinuclear complex derived from closely related
 ligand systems
;
_journal_name_full 'Dalton Transactions'
_journal_paper_doi 10.1039/D4DT03283G
_journal_year 2025
_chemical_formula_moiety 'C12 H15 Cu N O3'
_chemical_formula_sum 'C12 H15 Cu N O3'
_chemical_formula_weight 284.79
_space_group_crystal_system monoclinic
_space_group_IT_number 14
_space_group_name_Hall '-P 2ybc'
_space_group_name_H-M_alt 'P 1 21/c 1'
_atom_sites_solution_hydrogens geom
_atom_sites_solution_primary dual
_audit_creation_date 2024-10-22
_audit_creation_method
;
Olex2 1.5
(compiled 2024.02.16 svn.r378c4104 for OlexSys, GUI svn.r6928)
;
_audit_update_record
;
2024-11-20 deposited with the CCDC.	2025-01-06 downloaded from the CCDC.
;
_cell_angle_alpha 90
_cell_angle_beta 107.3780(10)
_cell_angle_gamma 90
_cell_formula_units_Z 4
_cell_length_a 8.89510(10)
_cell_length_b 12.8395(2)
_cell_length_c 10.8447(2)
_cell_measurement_reflns_used 493
_cell_measurement_temperature 150(2)
_cell_measurement_theta_max 25.18
_cell_measurement_theta_min 2.90
_cell_volume 1182.02(3)
_computing_molecular_graphics 'Olex2 1.5 (Dolomanov et al., 2009)'
_computing_publication_material 'Olex2 1.5 (Dolomanov et al., 2009)'
_computing_structure_refinement 'SHELXL 2016/6 (Sheldrick, 2015)'
_computing_structure_solution 'SHELXT 2018/2 (Sheldrick, 2018)'
_diffrn_ambient_temperature 150.00
_diffrn_measured_fraction_theta_full 0.926
_diffrn_measured_fraction_theta_max 0.950
_diffrn_measurement_device_type 'photon 100 CMOS'
_diffrn_measurement_method 'omega and phi scans'
_diffrn_radiation_type MoK\a
_diffrn_radiation_wavelength 0.71073
_diffrn_reflns_av_R_equivalents 0.0327
_diffrn_reflns_av_unetI/netI 0.0171
_diffrn_reflns_Laue_measured_fraction_full 0.926
_diffrn_reflns_Laue_measured_fraction_max 0.950
_diffrn_reflns_limit_h_max 12
_diffrn_reflns_limit_h_min -12
_diffrn_reflns_limit_k_max 17
_diffrn_reflns_limit_k_min -17
_diffrn_reflns_limit_l_max 14
_diffrn_reflns_limit_l_min -14
_diffrn_reflns_number 26264
_diffrn_reflns_point_group_measured_fraction_full 0.926
_diffrn_reflns_point_group_measured_fraction_max 0.950
_diffrn_reflns_theta_full 25.242
_diffrn_reflns_theta_max 29.152
_diffrn_reflns_theta_min 2.399
_exptl_absorpt_coefficient_mu 1.842
_exptl_absorpt_correction_T_max 0.7458
_exptl_absorpt_correction_T_min 0.5613
_exptl_absorpt_correction_type multi-scan
_exptl_crystal_colour brown
_exptl_crystal_colour_primary brown
_exptl_crystal_density_diffrn 1.600
_exptl_crystal_description plate
_exptl_crystal_F_000 588
_exptl_crystal_size_max 0.2
_exptl_crystal_size_mid 0.18
_exptl_crystal_size_min 0.03
_refine_diff_density_max 0.353
_refine_diff_density_min -0.248
_refine_diff_density_rms 0.046
_refine_ls_extinction_method none
_refine_ls_goodness_of_fit_ref 1.045
_refine_ls_hydrogen_treatment constr
_refine_ls_matrix_type full
_refine_ls_number_parameters 156
_refine_ls_number_reflns 3031
_refine_ls_number_restraints 0
_refine_ls_restrained_S_all 1.045
_refine_ls_R_factor_all 0.0222
_refine_ls_R_factor_gt 0.0203
_refine_ls_shift/su_max 0.000
_refine_ls_shift/su_mean 0.000
_refine_ls_structure_factor_coef Fsqd
_refine_ls_weighting_details 'w=1/[\s^2^(Fo^2^)+(0.0225P)^2^+0.5930P] where P=(Fo^2^+2Fc^2^)/3'
_refine_ls_weighting_scheme calc
_refine_ls_wR_factor_gt 0.0531
_refine_ls_wR_factor_ref 0.0541
_reflns_Friedel_coverage 0.000
_reflns_number_gt 2860
_reflns_number_total 3031
_reflns_threshold_expression 'I > 2\s(I)'
_cod_data_source_file d4dt03283g2.cif
_cod_data_source_block complex-4
_cod_database_code 7717770
_shelx_shelxl_version_number 2016/6
_shelx_space_group_comment
;
The symmetry employed for this shelxl refinement is uniquely defined
by the following loop, which should always be used as a source of
symmetry information in preference to the above space-group names.
They are only intended as comments.
;
_shelx_estimated_absorpt_t_max 0.947
_shelx_estimated_absorpt_t_min 0.710
_olex2_refinement_description
;
1.a Secondary CH2 refined with riding coordinates:
 C10(H10A,H10B), C11(H11A,H11B), C12(H12A,H12B)
1.b Aromatic/amide H refined with riding coordinates:
 C4(H4), C7(H7), C9(H9)
1.c Idealised Me refined as rotating group:
 C3(H3A,H3B,H3C), C6(H6A,H6B,H6C)
;
_olex2_submission_special_instructions 'No special instructions were received'

loop_
_space_group_symop_operation_xyz
'x, y, z'
'-x, y+1/2, -z+1/2'
'-x, -y, -z'
'x, -y-1/2, z-1/2'

loop_
_atom_site_label
_atom_site_type_symbol
_atom_site_fract_x
_atom_site_fract_y
_atom_site_fract_z
_atom_site_U_iso_or_equiv
_atom_site_adp_type
_atom_site_occupancy
_atom_site_site_symmetry_order
_atom_site_calc_flag
_atom_site_refinement_flags_posn
_atom_site_refinement_flags_adp
_atom_site_refinement_flags_occupancy
_atom_site_disorder_assembly
_atom_site_disorder_group
Cu1 Cu 0.15170(2) 0.53833(2) 0.47711(2) 0.01474(6) Uani 1 1 d . . . . .
O1 O 0.24191(10) 0.50272(7) 0.34525(8) 0.01837(16) Uani 1 1 d . . . . .
O2 O 0.33743(11) 0.42877(8) 0.14149(9) 0.02622(19) Uani 1 1 d . . . . .
O3 O 0.01692(10) 0.56190(7) 0.58331(9) 0.02010(17) Uani 1 1 d . . . . .
N1 N 0.30662(11) 0.64476(7) 0.55494(9) 0.01662(18) Uani 1 1 d . . . . .
C1 C 0.37060(13) 0.54095(8) 0.32881(11) 0.0156(2) Uani 1 1 d . . . . .
C2 C 0.42078(13) 0.50591(9) 0.22234(11) 0.0179(2) Uani 1 1 d . . . . .
C4 C 0.55621(14) 0.54314(9) 0.20088(11) 0.0197(2) Uani 1 1 d . . . . .
H4 H 0.584328 0.518678 0.128080 0.024 Uiso 1 1 calc R U . . .
C5 C 0.65390(13) 0.61632(10) 0.28372(11) 0.0200(2) Uani 1 1 d . . . . .
C7 C 0.60741(13) 0.65167(9) 0.38666(11) 0.0195(2) Uani 1 1 d . . . . .
H7 H 0.671492 0.701139 0.443916 0.023 Uiso 1 1 calc R U . . .
C8 C 0.46740(13) 0.61675(9) 0.40997(10) 0.0164(2) Uani 1 1 d . . . . .
C3 C 0.18313(17) 0.46020(13) 0.06652(14) 0.0340(3) Uani 1 1 d . . . . .
H3A H 0.123374 0.483117 0.124279 0.051 Uiso 1 1 calc R U . . .
H3B H 0.128986 0.401307 0.014409 0.051 Uiso 1 1 calc R U . . .
H3C H 0.191177 0.517726 0.009435 0.051 Uiso 1 1 calc R U . . .
C6 C 0.80056(15) 0.65649(11) 0.25727(13) 0.0267(3) Uani 1 1 d . . . . .
H6A H 0.855025 0.705056 0.325766 0.040 Uiso 1 1 calc R U . . .
H6B H 0.771584 0.692559 0.173829 0.040 Uiso 1 1 calc R U . . .
H6C H 0.870404 0.597954 0.255019 0.040 Uiso 1 1 calc R U . . .
C9 C 0.42839(13) 0.66347(9) 0.51727(11) 0.0181(2) Uani 1 1 d . . . . .
H9 H 0.500508 0.713726 0.565719 0.022 Uiso 1 1 calc R U . . .
C10 C 0.29639(14) 0.70468(10) 0.66886(12) 0.0213(2) Uani 1 1 d . . . . .
H10A H 0.355026 0.770826 0.673517 0.026 Uiso 1 1 calc R U . . .
H10B H 0.347596 0.664369 0.748105 0.026 Uiso 1 1 calc R U . . .
C11 C 0.12784(15) 0.72900(10) 0.66502(14) 0.0248(2) Uani 1 1 d . . . . .
H11A H 0.072130 0.760487 0.580365 0.030 Uiso 1 1 calc R U . . .
H11B H 0.129102 0.780899 0.732841 0.030 Uiso 1 1 calc R U . . .
C12 C 0.03768(16) 0.63320(10) 0.68545(13) 0.0265(3) Uani 1 1 d . . . . .
H12A H 0.096037 0.599080 0.767680 0.032 Uiso 1 1 calc R U . . .
H12B H -0.066589 0.654625 0.691963 0.032 Uiso 1 1 calc R U . . .

loop_
_atom_site_aniso_label
_atom_site_aniso_U_11
_atom_site_aniso_U_22
_atom_site_aniso_U_33
_atom_site_aniso_U_23
_atom_site_aniso_U_13
_atom_site_aniso_U_12
Cu1 0.01303(8) 0.01502(8) 0.01777(8) -0.00281(5) 0.00707(5) -0.00201(4)
O1 0.0161(4) 0.0212(4) 0.0201(4) -0.0040(3) 0.0090(3) -0.0044(3)
O2 0.0232(4) 0.0284(4) 0.0293(5) -0.0118(4) 0.0112(4) -0.0043(4)
O3 0.0181(4) 0.0207(4) 0.0255(4) -0.0101(3) 0.0126(3) -0.0065(3)
N1 0.0161(4) 0.0163(4) 0.0178(4) -0.0020(3) 0.0056(3) -0.0009(3)
C1 0.0134(5) 0.0168(5) 0.0170(5) 0.0028(4) 0.0052(4) 0.0015(4)
C2 0.0168(5) 0.0186(5) 0.0189(5) -0.0005(4) 0.0065(4) 0.0006(4)
C4 0.0181(5) 0.0237(6) 0.0195(5) 0.0023(4) 0.0090(4) 0.0031(4)
C5 0.0160(5) 0.0232(5) 0.0219(5) 0.0060(4) 0.0073(4) 0.0006(4)
C7 0.0156(5) 0.0223(5) 0.0201(5) 0.0020(4) 0.0045(4) -0.0035(4)
C8 0.0144(5) 0.0187(5) 0.0160(4) 0.0019(4) 0.0045(4) -0.0003(4)
C3 0.0233(6) 0.0533(9) 0.0245(6) -0.0130(6) 0.0057(5) -0.0070(6)
C6 0.0199(5) 0.0349(7) 0.0281(6) 0.0044(5) 0.0117(5) -0.0048(5)
C9 0.0158(5) 0.0191(5) 0.0186(5) -0.0012(4) 0.0041(4) -0.0030(4)
C10 0.0192(5) 0.0228(5) 0.0230(5) -0.0078(4) 0.0080(4) -0.0033(4)
C11 0.0213(5) 0.0189(5) 0.0375(7) -0.0103(5) 0.0138(5) -0.0027(4)
C12 0.0271(6) 0.0260(6) 0.0327(6) -0.0156(5) 0.0187(5) -0.0096(5)

loop_
_atom_type_symbol
_atom_type_description
_atom_type_scat_dispersion_real
_atom_type_scat_dispersion_imag
_atom_type_scat_source
C C 0.0033 0.0016 'International Tables Vol C Tables 4.2.6.8 and 6.1.1.4'
H H 0.0000 0.0000 'International Tables Vol C Tables 4.2.6.8 and 6.1.1.4'
N N 0.0061 0.0033 'International Tables Vol C Tables 4.2.6.8 and 6.1.1.4'
O O 0.0106 0.0060 'International Tables Vol C Tables 4.2.6.8 and 6.1.1.4'
Cu Cu 0.3201 1.2651 'International Tables Vol C Tables 4.2.6.8 and 6.1.1.4'

loop_
_geom_angle_atom_site_label_1
_geom_angle_atom_site_label_2
_geom_angle_atom_site_label_3
_geom_angle
_geom_angle_site_symmetry_1
_geom_angle_site_symmetry_3
_geom_angle_publ_flag
O1 Cu1 Cu1 129.83(3) . 3_566 ?
O1 Cu1 O3 92.53(4) . 3_566 ?
O1 Cu1 O3 166.80(4) . . ?
O1 Cu1 N1 95.29(4) . . ?
O3 Cu1 Cu1 37.91(2) . 3_566 ?
O3 Cu1 Cu1 37.50(2) 3_566 3_566 ?
O3 Cu1 O3 75.41(4) . 3_566 ?
O3 Cu1 N1 96.74(4) . . ?
O3 Cu1 N1 172.15(4) 3_566 . ?
N1 Cu1 Cu1 134.65(3) . 3_566 ?
C1 O1 Cu1 126.80(7) . . ?
C2 O2 C3 113.62(10) . . ?
Cu1 O3 Cu1 104.59(4) . 3_566 ?
C12 O3 Cu1 127.27(7) . 3_566 ?
C12 O3 Cu1 128.10(7) . . ?
C9 N1 Cu1 123.14(8) . . ?
C9 N1 C10 115.73(10) . . ?
C10 N1 Cu1 120.99(7) . . ?
O1 C1 C2 119.34(10) . . ?
O1 C1 C8 124.60(10) . . ?
C8 C1 C2 116.06(10) . . ?
O2 C2 C1 120.01(10) . . ?
C4 C2 O2 118.13(10) . . ?
C4 C2 C1 121.77(11) . . ?
C2 C4 H4 119.1 . . ?
C2 C4 C5 121.87(11) . . ?
C5 C4 H4 119.1 . . ?
C4 C5 C6 120.77(11) . . ?
C7 C5 C4 117.37(11) . . ?
C7 C5 C6 121.83(11) . . ?
C5 C7 H7 118.9 . . ?
C5 C7 C8 122.23(11) . . ?
C8 C7 H7 118.9 . . ?
C1 C8 C9 122.62(10) . . ?
C7 C8 C1 120.66(10) . . ?
C7 C8 C9 116.70(10) . . ?
O2 C3 H3A 109.5 . . ?
O2 C3 H3B 109.5 . . ?
O2 C3 H3C 109.5 . . ?
H3A C3 H3B 109.5 . . ?
H3A C3 H3C 109.5 . . ?
H3B C3 H3C 109.5 . . ?
C5 C6 H6A 109.5 . . ?
C5 C6 H6B 109.5 . . ?
C5 C6 H6C 109.5 . . ?
H6A C6 H6B 109.5 . . ?
H6A C6 H6C 109.5 . . ?
H6B C6 H6C 109.5 . . ?
N1 C9 C8 127.31(10) . . ?
N1 C9 H9 116.3 . . ?
C8 C9 H9 116.3 . . ?
N1 C10 H10A 109.0 . . ?
N1 C10 H10B 109.0 . . ?
N1 C10 C11 112.94(10) . . ?
H10A C10 H10B 107.8 . . ?
C11 C10 H10A 109.0 . . ?
C11 C10 H10B 109.0 . . ?
C10 C11 H11A 109.0 . . ?
C10 C11 H11B 109.0 . . ?
C10 C11 C12 112.88(11) . . ?
H11A C11 H11B 107.8 . . ?
C12 C11 H11A 109.0 . . ?
C12 C11 H11B 109.0 . . ?
O3 C12 C11 111.28(10) . . ?
O3 C12 H12A 109.4 . . ?
O3 C12 H12B 109.4 . . ?
C11 C12 H12A 109.4 . . ?
C11 C12 H12B 109.4 . . ?
H12A C12 H12B 108.0 . . ?

loop_
_geom_bond_atom_site_label_1
_geom_bond_atom_site_label_2
_geom_bond_distance
_geom_bond_site_symmetry_2
_geom_bond_publ_flag
Cu1 Cu1 3.0494(3) 3_566 ?
Cu1 O1 1.8930(8) . ?
Cu1 O3 1.9359(8) 3_566 ?
Cu1 O3 1.9184(8) . ?
Cu1 N1 1.9453(10) . ?
O1 C1 1.3058(14) . ?
O2 C2 1.3824(15) . ?
O2 C3 1.4287(18) . ?
O3 C12 1.4060(14) . ?
N1 C9 1.2893(15) . ?
N1 C10 1.4811(14) . ?
C1 C2 1.4293(15) . ?
C1 C8 1.4179(15) . ?
C2 C4 1.3789(16) . ?
C4 H4 0.9500 . ?
C4 C5 1.4067(17) . ?
C5 C7 1.3780(17) . ?
C5 C6 1.5079(16) . ?
C7 H7 0.9500 . ?
C7 C8 1.4157(15) . ?
C8 C9 1.4407(15) . ?
C3 H3A 0.9800 . ?
C3 H3B 0.9800 . ?
C3 H3C 0.9800 . ?
C6 H6A 0.9800 . ?
C6 H6B 0.9800 . ?
C6 H6C 0.9800 . ?
C9 H9 0.9500 . ?
C10 H10A 0.9900 . ?
C10 H10B 0.9900 . ?
C10 C11 1.5198(17) . ?
C11 H11A 0.9900 . ?
C11 H11B 0.9900 . ?
C11 C12 1.5204(17) . ?
C12 H12A 0.9900 . ?
C12 H12B 0.9900 . ?

loop_
_geom_torsion_atom_site_label_1
_geom_torsion_atom_site_label_2
_geom_torsion_atom_site_label_3
_geom_torsion_atom_site_label_4
_geom_torsion
_geom_torsion_site_symmetry_1
_geom_torsion_site_symmetry_2
_geom_torsion_site_symmetry_3
_geom_torsion_site_symmetry_4
_geom_torsion_publ_flag
Cu1 Cu1 O1 C1 177.77(7) 3_566 . . . ?
Cu1 O1 C1 C2 -179.18(8) . . . . ?
Cu1 O1 C1 C8 0.67(16) . . . . ?
Cu1 O3 C12 C11 29.97(16) . . . . ?
Cu1 O3 C12 C11 -152.51(9) 3_566 . . . ?
Cu1 N1 C9 C8 4.25(17) . . . . ?
Cu1 N1 C10 C11 -36.65(13) . . . . ?
O1 C1 C2 O2 -3.00(16) . . . . ?
O1 C1 C2 C4 -179.58(11) . . . . ?
O1 C1 C8 C7 178.26(10) . . . . ?
O1 C1 C8 C9 -3.02(17) . . . . ?
O2 C2 C4 C5 -175.55(11) . . . . ?
O3 Cu1 O1 C1 158.36(15) . . . . ?
O3 Cu1 O1 C1 -177.91(9) 3_566 . . . ?
N1 Cu1 O1 C1 2.67(10) . . . . ?
N1 C10 C11 C12 70.46(14) . . . . ?
C1 C2 C4 C5 1.10(18) . . . . ?
C1 C8 C9 N1 0.26(19) . . . . ?
C2 C1 C8 C7 -1.89(16) . . . . ?
C2 C1 C8 C9 176.82(10) . . . . ?
C2 C4 C5 C7 -1.39(17) . . . . ?
C2 C4 C5 C6 -179.43(11) . . . . ?
C4 C5 C7 C8 0.02(17) . . . . ?
C5 C7 C8 C1 1.66(17) . . . . ?
C5 C7 C8 C9 -177.13(11) . . . . ?
C7 C8 C9 N1 179.02(11) . . . . ?
C8 C1 C2 O2 177.15(10) . . . . ?
C8 C1 C2 C4 0.57(16) . . . . ?
C3 O2 C2 C1 67.13(15) . . . . ?
C3 O2 C2 C4 -116.17(13) . . . . ?
C6 C5 C7 C8 178.04(11) . . . . ?
C9 N1 C10 C11 147.43(11) . . . . ?
C10 N1 C9 C8 -179.93(11) . . . . ?
C10 C11 C12 O3 -65.44(15) . . . . ?
